data_4120420
loop_
_publ_author_name
'Weiwei Zi'
'F. Dean Toste'

_publ_section_title
;
 Gold(I)-Catalyzed Enantioselective Carboalkoxylation of Alkynes
;
_journal_name_full 'Journal of the American Chemical Society'
_journal_page_first 12600
_journal_page_last 12603
_journal_paper_doi 10.1021/ja407150h
_journal_volume 135
_journal_year 2013
_chemical_absolute_configuration ad
_chemical_formula_sum 'C14 H12 O2'
_chemical_formula_weight 212.24
_chemical_name_common ZW03183
_chemical_name_systematic
; 
 toste79 
;
_space_group.centring_type P

_space_group_crystal_system orthorhombic
_space_group_IT_number 19
_space_group_name_Hall 'P 2ac 2ab'
_space_group_name_H-M_alt 'P 21 21 21'
_symmetry_space_group_name_Hall 'P 2ac 2ab'
_symmetry_space_group_name_H-M 'P 21 21 21'
_atom_sites_solution_hydrogens geom
_atom_sites_solution_primary iterative
_atom_sites_solution_secondary difmap
_audit_creation_method SHELXL-2013
_cell_angle_alpha 90
_cell_angle_beta 90
_cell_angle_gamma 90
_cell_formula_units_Z 4
_cell_length_a 8.3759(11)
_cell_length_b 10.6746(14)
_cell_length_c 11.5652(15)
_cell_measurement_reflns_used 9896
_cell_measurement_temperature 100(2)
_cell_measurement_theta_max 68.32
_cell_measurement_theta_min 5.64
_cell_volume 1034.0(2)
_computing_cell_refinement 'Bruker SAINT'
_computing_data_collection 'Bruker APEX2'
_computing_data_reduction 'Bruker SAINT'
_computing_molecular_graphics ORTEP-32
_computing_publication_material WinGX
_computing_structure_refinement SHELXL-2013
_computing_structure_solution SHELXT
_diffrn_ambient_temperature 100(2)
_diffrn_detector_area_resol_mean 8.366
_diffrn_measured_fraction_theta_full 0.997
_diffrn_measured_fraction_theta_max 0.997
_diffrn_measurement_device_type 'Bruker APEX-II CCD'
_diffrn_measurement_method 'phi and omega scans'
_diffrn_radiation_type CuK\a
_diffrn_radiation_wavelength 1.54178
_diffrn_reflns_av_R_equivalents 0.0270
_diffrn_reflns_av_unetI/netI 0.0119
_diffrn_reflns_Laue_measured_fraction_full 0.997
_diffrn_reflns_Laue_measured_fraction_max 0.997
_diffrn_reflns_limit_h_max 10
_diffrn_reflns_limit_h_min -10
_diffrn_reflns_limit_k_max 10
_diffrn_reflns_limit_k_min -12
_diffrn_reflns_limit_l_max 13
_diffrn_reflns_limit_l_min -13
_diffrn_reflns_number 15454
_diffrn_reflns_point_group_measured_fraction_full 0.997
_diffrn_reflns_point_group_measured_fraction_max 0.995
_diffrn_reflns_theta_full 67.000
_diffrn_reflns_theta_max 68.311
_diffrn_reflns_theta_min 5.640
_diffrn_source 'microfocus rotating anode'
_exptl_absorpt_coefficient_mu 0.725
_exptl_absorpt_correction_T_max 0.929
_exptl_absorpt_correction_T_min 0.881
_exptl_absorpt_correction_type multi-scan
_exptl_absorpt_process_details SADABS
_exptl_crystal_colour yellow
_exptl_crystal_density_diffrn 1.363
_exptl_crystal_description prism
_exptl_crystal_F_000 448
_exptl_crystal_size_max 0.060
_exptl_crystal_size_mid 0.050
_exptl_crystal_size_min 0.020
_refine_diff_density_max 0.111
_refine_diff_density_min -0.179
_refine_diff_density_rms 0.042
_refine_ls_abs_structure_details
; 
 Flack x determined using 770 quotients [(I+)-(I-)]/[(I+)+(I-)] 
 (Parsons and Flack (2004), Acta Cryst. A60, s61). 
;
_refine_ls_abs_structure_Flack -0.04(4)
_refine_ls_extinction_method none
_refine_ls_goodness_of_fit_ref 1.072
_refine_ls_hydrogen_treatment constr
_refine_ls_matrix_type full
_refine_ls_number_parameters 146
_refine_ls_number_reflns 1885
_refine_ls_number_restraints 0
_refine_ls_restrained_S_all 1.072
_refine_ls_R_factor_all 0.0247
_refine_ls_R_factor_gt 0.0245
_refine_ls_shift/su_max 0.000
_refine_ls_shift/su_mean 0.000
_refine_ls_structure_factor_coef Fsqd
_refine_ls_weighting_details 'w=1/[\s^2^(Fo^2^)+(0.0406P)^2^+0.1676P] where P=(Fo^2^+2Fc^2^)/3'
_refine_ls_weighting_scheme calc
_refine_ls_wR_factor_gt 0.0656
_refine_ls_wR_factor_ref 0.0658
_reflns_Friedel_coverage 0.698
_reflns_Friedel_fraction_full 0.996
_reflns_Friedel_fraction_max 0.992
_reflns_number_gt 1868
_reflns_number_total 1885
_reflns_threshold_expression 'I > 2\s(I)'
_cod_data_source_file ja407150h_si_002.cif
_cod_data_source_block toste79
_cod_depositor_comments
;
The following automatic conversions were performed:

'_space_group.centring_type' value 'primitive' was replaced with the
value 'P' as specified in the replacement file
'/home/antanas/src/cod-tools/trunk/data/replacement-values/replacement_values.lst'.

Automatic conversion script
Id: cif_fix_values 5642 2017-10-24 12:04:52Z antanas 
;
_cod_database_code 4120420
_shelx_space_group_comment
; 
The symmetry employed for this shelxl refinement is uniquely defined 
by the following loop, which should always be used as a source of 
symmetry information in preference to the above space-group names. 
They are only intended as comments. 
;
_shelx_estimated_absorpt_t_min 0.958
_shelx_estimated_absorpt_t_max 0.986
_shelxl_version_number 2013-4

loop_
_space_group_symop_operation_xyz
'x, y, z'
'-x+1/2, -y, z+1/2'
'-x, y+1/2, -z+1/2'
'x+1/2, -y+1/2, -z'

loop_
_atom_site_label
_atom_site_type_symbol
_atom_site_fract_x
_atom_site_fract_y
_atom_site_fract_z
_atom_site_U_iso_or_equiv
_atom_site_adp_type
_atom_site_occupancy
_atom_site_site_symmetry_order
_atom_site_calc_flag
_atom_site_refinement_flags_posn
_atom_site_refinement_flags_adp
C1 C 0.90462(18) 0.87197(14) 0.38293(13) 0.0180(3) Uani 1 1 d . .
H1 H 0.8948 0.8946 0.2993 0.022 Uiso 1 1 calc R U
C2 C 1.02403(18) 0.95707(15) 0.44160(12) 0.0176(3) Uani 1 1 d . .
C3 C 1.18925(18) 0.96362(15) 0.41770(13) 0.0192(3) Uani 1 1 d . .
H3 H 1.2363 0.9105 0.3613 0.023 Uiso 1 1 calc R U
C4 C 1.27968(18) 1.04803(15) 0.47748(13) 0.0197(3) Uani 1 1 d . .
H4 H 1.3908 1.0531 0.4618 0.024 Uiso 1 1 calc R U
C5 C 1.21220(18) 1.12882(14) 0.56277(12) 0.0184(3) Uani 1 1 d . .
C6 C 1.30704(18) 1.21623(15) 0.62381(13) 0.0202(3) Uani 1 1 d . .
H6 H 1.4185 1.2204 0.6091 0.024 Uiso 1 1 calc R U
C7 C 1.24041(19) 1.29507(15) 0.70398(13) 0.0218(3) Uani 1 1 d . .
H7 H 1.3053 1.3542 0.7434 0.026 Uiso 1 1 calc R U
C8 C 1.0756(2) 1.28829(16) 0.72784(13) 0.0234(3) Uani 1 1 d . .
H8 H 1.0300 1.3430 0.7836 0.028 Uiso 1 1 calc R U
C9 C 0.98014(19) 1.20347(15) 0.67143(13) 0.0212(3) Uani 1 1 d . .
H9 H 0.8694 1.1996 0.6888 0.025 Uiso 1 1 calc R U
C10 C 1.04551(17) 1.12196(14) 0.58763(13) 0.0178(3) Uani 1 1 d . .
C11 C 0.95444(18) 1.03248(14) 0.52384(12) 0.0180(3) Uani 1 1 d . .
C12 C 0.78144(18) 1.00437(15) 0.53043(12) 0.0193(3) Uani 1 1 d . .
C13 C 0.74688(18) 0.89878(15) 0.44611(13) 0.0223(3) Uani 1 1 d . .
H13A H 0.6632 0.9242 0.3904 0.027 Uiso 1 1 calc R U
H13B H 0.7099 0.8233 0.4880 0.027 Uiso 1 1 calc R U
C14 C 0.87667(19) 0.66249(15) 0.32096(14) 0.0214(3) Uani 1 1 d . .
H14A H 0.7641 0.6595 0.3438 0.032 Uiso 1 1 calc R U
H14B H 0.9234 0.5787 0.3277 0.032 Uiso 1 1 calc R U
H14C H 0.8849 0.6913 0.2407 0.032 Uiso 1 1 calc R U
O1 O 0.96018(13) 0.74669(10) 0.39438(9) 0.0200(3) Uani 1 1 d . .
O2 O 0.68241(12) 1.05532(11) 0.59193(10) 0.0248(3) Uani 1 1 d . .

loop_
_atom_site_aniso_label
_atom_site_aniso_U_11
_atom_site_aniso_U_22
_atom_site_aniso_U_33
_atom_site_aniso_U_23
_atom_site_aniso_U_13
_atom_site_aniso_U_12
C1 0.0179(7) 0.0179(7) 0.0183(7) 0.0017(6) -0.0013(6) 0.0004(6)
C2 0.0193(7) 0.0164(7) 0.0171(6) 0.0038(6) -0.0009(6) 0.0012(6)
C3 0.0188(7) 0.0199(8) 0.0188(7) 0.0015(6) 0.0018(6) 0.0021(6)
C4 0.0154(7) 0.0222(8) 0.0215(7) 0.0042(6) 0.0018(6) 0.0003(6)
C5 0.0192(7) 0.0180(8) 0.0181(7) 0.0050(6) -0.0015(6) 0.0011(6)
C6 0.0191(7) 0.0208(8) 0.0208(7) 0.0047(6) -0.0025(6) -0.0010(6)
C7 0.0249(8) 0.0193(7) 0.0210(7) 0.0017(6) -0.0054(6) -0.0023(7)
C8 0.0256(8) 0.0230(8) 0.0215(7) -0.0027(6) -0.0011(6) 0.0015(7)
C9 0.0186(7) 0.0240(8) 0.0211(7) 0.0005(6) 0.0002(6) 0.0013(6)
C10 0.0187(7) 0.0174(7) 0.0175(7) 0.0037(6) -0.0010(6) 0.0008(6)
C11 0.0176(7) 0.0198(8) 0.0166(7) 0.0045(6) 0.0000(5) 0.0009(6)
C12 0.0186(8) 0.0207(7) 0.0185(7) 0.0035(6) -0.0002(6) -0.0001(6)
C13 0.0170(7) 0.0243(8) 0.0254(8) -0.0024(6) 0.0008(6) -0.0009(6)
C14 0.0195(8) 0.0199(7) 0.0247(7) 0.0005(6) 0.0000(6) -0.0026(6)
O1 0.0190(5) 0.0180(5) 0.0231(5) 0.0000(4) -0.0029(4) 0.0006(4)
O2 0.0182(5) 0.0301(6) 0.0262(6) -0.0044(5) 0.0041(5) -0.0006(5)

loop_
_atom_type_symbol
_atom_type_description
_atom_type_scat_dispersion_real
_atom_type_scat_dispersion_imag
_atom_type_scat_source
C C 0.0181 0.0091 'International Tables Vol C Tables 4.2.6.8 and 6.1.1.4'
H H 0.0000 0.0000 'International Tables Vol C Tables 4.2.6.8 and 6.1.1.4'
O O 0.0492 0.0322 'International Tables Vol C Tables 4.2.6.8 and 6.1.1.4'

loop_
_geom_angle_atom_site_label_1
_geom_angle_atom_site_label_2
_geom_angle_atom_site_label_3
_geom_angle
O1 C1 C2 107.86(12)
O1 C1 C13 114.34(13)
C2 C1 C13 104.10(12)
O1 C1 H1 110.1
C2 C1 H1 110.1
C13 C1 H1 110.1
C11 C2 C3 121.42(15)
C11 C2 C1 112.43(13)
C3 C2 C1 126.15(14)
C4 C3 C2 118.49(14)
C4 C3 H3 120.8
C2 C3 H3 120.8
C3 C4 C5 121.95(13)
C3 C4 H4 119.0
C5 C4 H4 119.0
C6 C5 C4 121.42(13)
C6 C5 C10 118.86(14)
C4 C5 C10 119.72(14)
C7 C6 C5 120.93(14)
C7 C6 H6 119.5
C5 C6 H6 119.5
C6 C7 C8 119.97(15)
C6 C7 H7 120.0
C8 C7 H7 120.0
C9 C8 C7 120.73(15)
C9 C8 H8 119.6
C7 C8 H8 119.6
C8 C9 C10 120.44(14)
C8 C9 H9 119.8
C10 C9 H9 119.8
C9 C10 C5 119.06(14)
C9 C10 C11 124.01(13)
C5 C10 C11 116.92(14)
C2 C11 C10 121.49(14)
C2 C11 C12 109.35(14)
C10 C11 C12 129.15(14)
O2 C12 C11 127.18(15)
O2 C12 C13 125.14(14)
C11 C12 C13 107.69(13)
C12 C13 C1 106.24(12)
C12 C13 H13A 110.5
C1 C13 H13A 110.5
C12 C13 H13B 110.5
C1 C13 H13B 110.5
H13A C13 H13B 108.7
O1 C14 H14A 109.5
O1 C14 H14B 109.5
H14A C14 H14B 109.5
O1 C14 H14C 109.5
H14A C14 H14C 109.5
H14B C14 H14C 109.5
C14 O1 C1 112.22(11)

loop_
_geom_bond_atom_site_label_1
_geom_bond_atom_site_label_2
_geom_bond_distance
C1 O1 1.4222(18)
C1 C2 1.512(2)
C1 C13 1.537(2)
C1 H1 1.0000
C2 C11 1.376(2)
C2 C3 1.413(2)
C3 C4 1.365(2)
C3 H3 0.9500
C4 C5 1.427(2)
C4 H4 0.9500
C5 C6 1.414(2)
C5 C10 1.427(2)
C6 C7 1.371(2)
C6 H6 0.9500
C7 C8 1.410(2)
C7 H7 0.9500
C8 C9 1.373(2)
C8 H8 0.9500
C9 C10 1.413(2)
C9 H9 0.9500
C10 C11 1.428(2)
C11 C12 1.482(2)
C12 O2 1.2206(19)
C12 C13 1.518(2)
C13 H13A 0.9900
C13 H13B 0.9900
C14 O1 1.4206(18)
C14 H14A 0.9800
C14 H14B 0.9800
C14 H14C 0.9800
